data_4318809
loop_
_publ_author_name
'Cornelia Tirla'
'Nicolas M\'ezailles'
'Louis Ricard'
'Fran\,cois Mathey'
'Pascal Le Floch'

_publ_contact_author
;
Louis Ricard,
Labo DCPH,
Ecole Polytechnique
Route de Saclay
91128 Palaiseau
France
;
_publ_contact_author_email louis.ricard@polytechnique.fr
_publ_contact_author_fax 01-69-33-39-90
_publ_contact_author_phone 01-69-33-45-72
_publ_section_title
;
 Dianionic Platinadiphospholene Complexes
;
_journal_name_full 'Inorganic Chemistry'
_journal_page_first 6032
_journal_page_last 6037
_journal_paper_doi 10.1021/ic020103d
_journal_volume 41
_journal_year 2002
_chemical_formula_sum 'C88 H112 Li2 N4 O12 P4 Pt'
_chemical_formula_weight 1750.67
_chemical_name_systematic
;
  ?
;
_space_group_IT_number 19
_symmetry_cell_setting orthorhombic
_symmetry_space_group_name_Hall 'P 2ac 2ab'
_symmetry_space_group_name_H-M 'P 21 21 21'
_atom_sites_solution_hydrogens geom
_atom_sites_solution_primary direct
_atom_sites_solution_secondary difmap
_audit_creation_date 02-05-02
_audit_creation_method SHELXL-97
_cell_angle_alpha 90.0000(1)
_cell_angle_beta 90.0000(1)
_cell_angle_gamma 90.0000(1)
_cell_formula_units_Z 4
_cell_length_a 12.6947(2)
_cell_length_b 17.2161(3)
_cell_length_c 37.8877(5)
_cell_measurement_temperature 150.0(10)
_cell_volume 8280.5(2)
_computing_structure_refinement 'SHELXL-97 (Sheldrick, 1997)'
_computing_structure_solution 'SHELXS-97 (Sheldrick, 1990)'
_diffrn_ambient_temperature 150.0(10)
_diffrn_measured_fraction_theta_full 0.983
_diffrn_measured_fraction_theta_max 0.983
_diffrn_measurement_device_type KappaCCD
_diffrn_measurement_method 'phi and omega scans'
_diffrn_radiation_monochromator graphite
_diffrn_radiation_source 'fine-focus sealed tube'
_diffrn_radiation_type MoK\a
_diffrn_radiation_wavelength 0.71069
_diffrn_reflns_av_R_equivalents 0.0000
_diffrn_reflns_av_sigmaI/netI 0.0692
_diffrn_reflns_limit_h_max 16
_diffrn_reflns_limit_h_min -16
_diffrn_reflns_limit_k_max 22
_diffrn_reflns_limit_k_min -22
_diffrn_reflns_limit_l_max 49
_diffrn_reflns_limit_l_min -49
_diffrn_reflns_number 17543
_diffrn_reflns_theta_full 27.50
_diffrn_reflns_theta_max 27.50
_diffrn_reflns_theta_min 1.07
_exptl_absorpt_coefficient_mu 1.835
_exptl_absorpt_correction_T_max 0.8979
_exptl_absorpt_correction_T_min 0.7703
_exptl_crystal_density_diffrn 1.404
_exptl_crystal_density_method 'not measured'
_exptl_crystal_F_000 3632
_exptl_crystal_size_max 0.15
_exptl_crystal_size_mid 0.06
_exptl_crystal_size_min 0.06
_refine_diff_density_max 1.233
_refine_diff_density_min -0.562
_refine_diff_density_rms 0.094
_refine_ls_abs_structure_details 'Flack H D (1983), Acta Cryst. A39, 876-881'
_refine_ls_abs_structure_Flack 0.005(4)
_refine_ls_extinction_method none
_refine_ls_goodness_of_fit_ref 1.010
_refine_ls_hydrogen_treatment mixed
_refine_ls_matrix_type full
_refine_ls_number_parameters 1000
_refine_ls_number_reflns 17543
_refine_ls_number_restraints 0
_refine_ls_restrained_S_all 1.010
_refine_ls_R_factor_all 0.0550
_refine_ls_R_factor_gt 0.0431
_refine_ls_shift/su_max 0.002
_refine_ls_shift/su_mean 0.000
_refine_ls_structure_factor_coef Fsqd
_refine_ls_weighting_details 'calc w=1/[\s^2^(Fo^2^)+(0.0405P)^2^+2.5026P] where P=(Fo^2^+2Fc^2^)/3'
_refine_ls_weighting_scheme calc
_refine_ls_wR_factor_gt 0.0829
_refine_ls_wR_factor_ref 0.0866
_reflns_number_gt 15305
_reflns_number_total 17543
_reflns_threshold_expression >2sigma(I)
_cod_data_source_file ic020103d.cif
_cod_data_source_block pt222
_cod_database_code 4318809

loop_
_symmetry_equiv_pos_as_xyz
'x, y, z'
'-x+1/2, -y, z+1/2'
'x+1/2, -y+1/2, -z'
'-x, y+1/2, -z+1/2'

loop_
_atom_site_label
_atom_site_type_symbol
_atom_site_fract_x
_atom_site_fract_y
_atom_site_fract_z
_atom_site_U_iso_or_equiv
_atom_site_adp_type
_atom_site_occupancy
_atom_site_symmetry_multiplicity
_atom_site_calc_flag
_atom_site_refinement_flags
_atom_site_disorder_assembly
_atom_site_disorder_group
Pt1 Pt 0.598552(12) 0.041524(10) 0.130625(4) 0.01955(5) Uani 1 1 d . . .
P1 P 0.70009(9) 0.12198(7) 0.16726(3) 0.0219(3) Uani 1 1 d . . .
P2 P 0.67176(9) -0.06147(7) 0.16128(3) 0.0215(3) Uani 1 1 d . . .
P3 P 0.52741(10) 0.14392(7) 0.09881(3) 0.0223(3) Uani 1 1 d . . .
P4 P 0.49532(8) -0.04028(8) 0.09504(3) 0.0207(2) Uani 1 1 d . . .
O1 O 0.9917(3) 0.0376(3) -0.04954(10) 0.0527(10) Uani 1 1 d . . .
O2 O 0.7873(3) 0.0477(3) -0.05456(10) 0.0515(10) Uani 1 1 d . . .
O3 O 0.8121(3) -0.2390(2) -0.06569(10) 0.0487(10) Uani 1 1 d . . .
O4 O 0.9612(4) -0.1507(3) -0.02874(11) 0.0657(14) Uani 1 1 d . . .
O5 O 0.8398(3) 0.0536(2) 0.03054(9) 0.0399(9) Uani 1 1 d . . .
O6 O 0.7461(3) -0.0694(2) 0.00352(9) 0.0325(8) Uani 1 1 d . . .
O7 O 0.2080(3) 0.0648(2) 0.23578(9) 0.0481(11) Uani 1 1 d . . .
O8 O 0.1614(3) 0.1145(2) 0.29980(10) 0.0465(10) Uani 1 1 d . . .
O9 O 0.1767(3) -0.1051(2) 0.30448(10) 0.0455(10) Uani 1 1 d . . .
O10 O 0.3839(3) -0.0660(2) 0.27472(9) 0.0396(9) Uani 1 1 d . . .
O11 O 0.3821(3) 0.1918(2) 0.27896(10) 0.0431(10) Uani 1 1 d . . .
O12 O 0.3809(3) 0.0871(2) 0.32960(9) 0.0384(9) Uani 1 1 d . . .
N1 N 1.0221(4) -0.0298(3) 0.01646(11) 0.0413(12) Uani 1 1 d . . .
N2 N 0.6808(4) -0.1018(3) -0.07052(12) 0.0431(12) Uani 1 1 d . . .
N3 N 0.4227(4) 0.0703(3) 0.23308(12) 0.0476(14) Uani 1 1 d . . .
N4 N 0.1918(4) 0.0092(3) 0.35968(11) 0.0496(13) Uani 1 1 d . . .
C1 C 0.7593(3) 0.0560(3) 0.20076(11) 0.0215(10) Uani 1 1 d . . .
C2 C 0.7605(3) -0.0217(3) 0.19464(11) 0.0218(10) Uani 1 1 d . . .
C3 C 0.4342(3) 0.1037(3) 0.06774(11) 0.0227(10) Uani 1 1 d . . .
C4 C 0.4326(3) 0.0249(3) 0.06207(11) 0.0211(10) Uani 1 1 d . . .
C5 C 0.8186(4) 0.1488(3) 0.14213(11) 0.0242(11) Uani 1 1 d . . .
C6 C 0.9220(4) 0.1260(3) 0.15043(12) 0.0317(12) Uani 1 1 d . . .
H6 H 0.9327 0.0902 0.1692 0.038 Uiso 1 1 calc R . .
C7 C 1.0086(4) 0.1537(3) 0.13233(16) 0.0432(13) Uani 1 1 d . . .
H7 H 1.0772 0.1367 0.1387 0.052 Uiso 1 1 calc R . .
C8 C 0.9958(5) 0.2060(4) 0.10503(14) 0.0433(15) Uani 1 1 d . . .
H8 H 1.0553 0.2258 0.0928 0.052 Uiso 1 1 calc R . .
C9 C 0.8962(5) 0.2289(3) 0.09591(13) 0.0409(13) Uani 1 1 d . . .
H9 H 0.8869 0.2642 0.0769 0.049 Uiso 1 1 calc R . .
C10 C 0.8081(4) 0.2015(3) 0.11393(14) 0.0344(12) Uani 1 1 d . . .
H10 H 0.7399 0.2186 0.1071 0.041 Uiso 1 1 calc R . .
C11 C 0.7576(3) -0.1228(3) 0.13380(13) 0.0227(9) Uani 1 1 d . . .
C12 C 0.8676(4) -0.1240(3) 0.13611(13) 0.0303(11) Uani 1 1 d . . .
H12 H 0.9019 -0.0891 0.1518 0.036 Uiso 1 1 calc R . .
C13 C 0.9275(4) -0.1744(3) 0.11622(14) 0.0376(13) Uani 1 1 d . . .
H13 H 1.0020 -0.1744 0.1187 0.045 Uiso 1 1 calc R . .
C14 C 0.8799(4) -0.2250(3) 0.09264(13) 0.0342(12) Uani 1 1 d . . .
H14 H 0.9215 -0.2595 0.0789 0.041 Uiso 1 1 calc R . .
C15 C 0.7721(4) -0.2250(3) 0.08926(13) 0.0320(12) Uani 1 1 d . . .
H15 H 0.7389 -0.2588 0.0728 0.038 Uiso 1 1 calc R . .
C16 C 0.7113(4) -0.1747(3) 0.11031(13) 0.0300(11) Uani 1 1 d . . .
H16 H 0.6367 -0.1761 0.1084 0.036 Uiso 1 1 calc R . .
C17 C 0.7889(4) 0.0932(3) 0.23500(12) 0.0241(11) Uani 1 1 d . . .
C18 C 0.8278(4) 0.1674(3) 0.23630(13) 0.0287(11) Uani 1 1 d . . .
H18 H 0.8445 0.1934 0.2149 0.034 Uiso 1 1 calc R . .
C19 C 0.8437(4) 0.2059(3) 0.26855(14) 0.0344(13) Uani 1 1 d . . .
H19 H 0.8710 0.2573 0.2688 0.041 Uiso 1 1 calc R . .
C20 C 0.8196(4) 0.1689(3) 0.30000(14) 0.0361(13) Uani 1 1 d . . .
H20 H 0.8288 0.1950 0.3219 0.043 Uiso 1 1 calc R . .
C21 C 0.7825(4) 0.0948(3) 0.29918(13) 0.0342(12) Uani 1 1 d . . .
H21 H 0.7675 0.0687 0.3207 0.041 Uiso 1 1 calc R . .
C22 C 0.7664(4) 0.0571(3) 0.26756(12) 0.0299(12) Uani 1 1 d . . .
H22 H 0.7395 0.0056 0.2677 0.036 Uiso 1 1 calc R . .
C23 C 0.8160(4) -0.0777(3) 0.21776(12) 0.0246(11) Uani 1 1 d . . .
C24 C 0.9227(4) -0.0680(3) 0.22551(13) 0.0308(12) Uani 1 1 d . . .
H24 H 0.9600 -0.0262 0.2150 0.037 Uiso 1 1 calc R . .
C25 C 0.9757(4) -0.1176(3) 0.24813(14) 0.0407(14) Uani 1 1 d . . .
H25 H 1.0483 -0.1097 0.2530 0.049 Uiso 1 1 calc R . .
C26 C 0.9225(5) -0.1785(3) 0.26345(15) 0.0441(15) Uani 1 1 d . . .
H26 H 0.9575 -0.2116 0.2797 0.053 Uiso 1 1 calc R . .
C27 C 0.8191(5) -0.1912(3) 0.25521(14) 0.0371(13) Uani 1 1 d . . .
H27 H 0.7836 -0.2348 0.2649 0.045 Uiso 1 1 calc R . .
C28 C 0.7657(4) -0.1417(3) 0.23295(12) 0.0277(11) Uani 1 1 d . . .
H28 H 0.6935 -0.1512 0.2279 0.033 Uiso 1 1 calc R . .
C29 C 0.4477(4) 0.2106(3) 0.12547(12) 0.0220(10) Uani 1 1 d . . .
C30 C 0.4991(4) 0.2709(3) 0.14348(12) 0.0303(12) Uani 1 1 d . . .
H30 H 0.5735 0.2751 0.1418 0.036 Uiso 1 1 calc R . .
C31 C 0.4435(5) 0.3249(3) 0.16379(13) 0.0343(13) Uani 1 1 d . . .
H31 H 0.4802 0.3647 0.1761 0.041 Uiso 1 1 calc R . .
C32 C 0.3363(4) 0.3203(3) 0.16594(14) 0.0359(13) Uani 1 1 d . . .
H32 H 0.2982 0.3578 0.1792 0.043 Uiso 1 1 calc R . .
C33 C 0.2832(4) 0.2614(3) 0.14891(14) 0.0357(13) Uani 1 1 d . . .
H33 H 0.2087 0.2581 0.1507 0.043 Uiso 1 1 calc R . .
C34 C 0.3381(4) 0.2068(3) 0.12921(15) 0.0310(11) Uani 1 1 d . . .
H34 H 0.3005 0.1660 0.1180 0.037 Uiso 1 1 calc R . .
C35 C 0.3792(3) -0.0668(3) 0.12178(11) 0.0243(11) Uani 1 1 d . . .
C36 C 0.3920(4) -0.1240(3) 0.14813(12) 0.0283(10) Uani 1 1 d . . .
H36 H 0.4600 -0.1452 0.1522 0.034 Uiso 1 1 calc R . .
C37 C 0.3085(4) -0.1499(3) 0.16799(13) 0.0355(12) Uani 1 1 d . . .
H37 H 0.3199 -0.1883 0.1856 0.043 Uiso 1 1 calc R . .
C38 C 0.2082(4) -0.1208(3) 0.16273(13) 0.0390(13) Uani 1 1 d . . .
H38 H 0.1507 -0.1390 0.1765 0.047 Uiso 1 1 calc R . .
C39 C 0.1932(4) -0.0650(3) 0.13722(13) 0.0355(13) Uani 1 1 d . . .
H39 H 0.1247 -0.0444 0.1334 0.043 Uiso 1 1 calc R . .
C40 C 0.2774(3) -0.0386(3) 0.11703(11) 0.0282(10) Uani 1 1 d . . .
H40 H 0.2651 -0.0002 0.0995 0.034 Uiso 1 1 calc R . .
C41 C 0.3753(4) 0.1586(3) 0.04476(12) 0.0255(11) Uani 1 1 d . . .
C42 C 0.4268(4) 0.2136(3) 0.02404(13) 0.0365(13) Uani 1 1 d . . .
H42 H 0.5013 0.2180 0.0254 0.044 Uiso 1 1 calc R . .
C43 C 0.3712(5) 0.2622(3) 0.00138(16) 0.0475(17) Uani 1 1 d . . .
H43 H 0.4075 0.2983 -0.0131 0.057 Uiso 1 1 calc R . .
C44 C 0.2627(6) 0.2574(4) 0.00017(18) 0.0557(19) Uani 1 1 d . . .
H44 H 0.2243 0.2900 -0.0154 0.067 Uiso 1 1 calc R . .
C45 C 0.2102(5) 0.2060(3) 0.02135(16) 0.0463(15) Uani 1 1 d . . .
H45 H 0.1355 0.2040 0.0209 0.056 Uiso 1 1 calc R . .
C46 C 0.2662(4) 0.1567(3) 0.04341(13) 0.0320(12) Uani 1 1 d . . .
H46 H 0.2291 0.1209 0.0579 0.038 Uiso 1 1 calc R . .
C47 C 0.3947(4) -0.0141(3) 0.02915(11) 0.0215(9) Uani 1 1 d . . .
C48 C 0.3614(4) -0.0910(3) 0.03018(13) 0.0277(11) Uani 1 1 d . . .
H48 H 0.3564 -0.1165 0.0523 0.033 Uiso 1 1 calc R . .
C49 C 0.3350(4) -0.1317(3) -0.00053(13) 0.0321(12) Uani 1 1 d . . .
H49 H 0.3134 -0.1845 0.0008 0.039 Uiso 1 1 calc R . .
C50 C 0.3405(4) -0.0948(3) -0.03290(14) 0.0365(13) Uani 1 1 d . . .
H50 H 0.3230 -0.1219 -0.0539 0.044 Uiso 1 1 calc R . .
C51 C 0.3715(4) -0.0185(3) -0.03424(13) 0.0322(13) Uani 1 1 d . . .
H51 H 0.3735 0.0074 -0.0564 0.039 Uiso 1 1 calc R . .
C52 C 0.3999(4) 0.0215(3) -0.00394(11) 0.0267(10) Uani 1 1 d . . .
H52 H 0.4232 0.0738 -0.0057 0.032 Uiso 1 1 calc R . .
C53 C 1.1108(5) -0.0035(4) -0.00581(17) 0.0557(17) Uani 1 1 d . . .
H53A H 1.1698 0.0134 0.0095 0.067 Uiso 1 1 calc R . .
H53B H 1.1359 -0.0473 -0.0205 0.067 Uiso 1 1 calc R . .
C54 C 1.0794(5) 0.0610(4) -0.02877(17) 0.0598(19) Uani 1 1 d . . .
H54A H 1.0602 0.1067 -0.0143 0.072 Uiso 1 1 calc R . .
H54B H 1.1388 0.0757 -0.0443 0.072 Uiso 1 1 calc R . .
C55 C 0.9493(6) 0.0966(4) -0.07092(17) 0.061(2) Uani 1 1 d . . .
H55A H 0.9970 0.1075 -0.0910 0.074 Uiso 1 1 calc R . .
H55B H 0.9406 0.1450 -0.0571 0.074 Uiso 1 1 calc R . .
C56 C 0.8449(6) 0.0696(5) -0.08423(17) 0.067(2) Uani 1 1 d . . .
H56A H 0.8085 0.1119 -0.0971 0.080 Uiso 1 1 calc R . .
H56B H 0.8538 0.0249 -0.1004 0.080 Uiso 1 1 calc R . .
C57 C 0.6761(5) 0.0405(4) -0.06113(17) 0.0614(18) Uani 1 1 d . . .
H57A H 0.6507 0.0889 -0.0724 0.074 Uiso 1 1 calc R . .
H57B H 0.6391 0.0350 -0.0383 0.074 Uiso 1 1 calc R . .
C58 C 0.6475(6) -0.0268(4) -0.08420(17) 0.064(2) Uani 1 1 d . . .
H58A H 0.5701 -0.0275 -0.0874 0.077 Uiso 1 1 calc R . .
H58B H 0.6798 -0.0191 -0.1077 0.077 Uiso 1 1 calc R . .
C59 C 0.6804(6) -0.1607(4) -0.09817(16) 0.0592(18) Uani 1 1 d . . .
H59A H 0.7253 -0.1425 -0.1179 0.071 Uiso 1 1 calc R . .
H59B H 0.6077 -0.1660 -0.1073 0.071 Uiso 1 1 calc R . .
C60 C 0.7186(5) -0.2393(4) -0.08658(17) 0.0530(17) Uani 1 1 d . . .
H60A H 0.6619 -0.2648 -0.0729 0.064 Uiso 1 1 calc R . .
H60B H 0.7315 -0.2713 -0.1079 0.064 Uiso 1 1 calc R . .
C61 C 0.9001(6) -0.2038(5) -0.08239(16) 0.070(2) Uani 1 1 d . . .
H61A H 0.9209 -0.2344 -0.1034 0.084 Uiso 1 1 calc R . .
H61B H 0.8813 -0.1507 -0.0903 0.084 Uiso 1 1 calc R . .
C62 C 0.9828(7) -0.2004(6) -0.0588(2) 0.100(3) Uani 1 1 d . . .
H62A H 1.0462 -0.1808 -0.0711 0.121 Uiso 1 1 calc R . .
H62B H 0.9985 -0.2535 -0.0502 0.121 Uiso 1 1 calc R . .
C63 C 1.0390(6) -0.1662(4) -0.0037(2) 0.069(2) Uani 1 1 d . . .
H63A H 1.1094 -0.1607 -0.0146 0.083 Uiso 1 1 calc R . .
H63B H 1.0317 -0.2203 0.0049 0.083 Uiso 1 1 calc R . .
C64 C 1.0294(5) -0.1116(4) 0.02653(16) 0.0537(17) Uani 1 1 d . . .
H64A H 0.9660 -0.1256 0.0403 0.064 Uiso 1 1 calc R . .
H64B H 1.0914 -0.1184 0.0421 0.064 Uiso 1 1 calc R . .
C65 C 1.0100(5) 0.0201(4) 0.04770(16) 0.0577(19) Uani 1 1 d . . .
H65A H 1.0535 -0.0009 0.0672 0.069 Uiso 1 1 calc R . .
H65B H 1.0360 0.0729 0.0421 0.069 Uiso 1 1 calc R . .
C66 C 0.8997(5) 0.0250(4) 0.05931(13) 0.0503(16) Uani 1 1 d . . .
H66A H 0.8739 -0.0269 0.0664 0.060 Uiso 1 1 calc R . .
H66B H 0.8936 0.0605 0.0798 0.060 Uiso 1 1 calc R . .
C67 C 0.7285(5) 0.0482(4) 0.03595(15) 0.0459(14) Uani 1 1 d . . .
H67A H 0.6917 0.0811 0.0184 0.055 Uiso 1 1 calc R . .
H67B H 0.7108 0.0678 0.0598 0.055 Uiso 1 1 calc R . .
C68 C 0.6918(4) -0.0344(4) 0.03239(14) 0.0440(14) Uani 1 1 d . . .
H68A H 0.7066 -0.0633 0.0544 0.053 Uiso 1 1 calc R . .
H68B H 0.6149 -0.0357 0.0281 0.053 Uiso 1 1 calc R . .
C69 C 0.6989(4) -0.1406(3) -0.00755(14) 0.0389(13) Uani 1 1 d . . .
H69A H 0.6597 -0.1641 0.0123 0.047 Uiso 1 1 calc R . .
H69B H 0.7543 -0.1776 -0.0151 0.047 Uiso 1 1 calc R . .
C70 C 0.6240(4) -0.1248(4) -0.03817(15) 0.0472(15) Uani 1 1 d . . .
H70A H 0.5822 -0.1722 -0.0430 0.057 Uiso 1 1 calc R . .
H70B H 0.5745 -0.0830 -0.0314 0.057 Uiso 1 1 calc R . .
C71 C 0.3569(6) 0.0488(4) 0.20150(14) 0.0591(18) Uani 1 1 d . . .
H71A H 0.3933 0.0655 0.1797 0.071 Uiso 1 1 calc R . .
H71B H 0.3481 -0.0083 0.2006 0.071 Uiso 1 1 calc R . .
C72 C 0.2540(6) 0.0856(4) 0.20335(16) 0.063(2) Uani 1 1 d . . .
H72A H 0.2614 0.1427 0.2018 0.075 Uiso 1 1 calc R . .
H72B H 0.2092 0.0678 0.1835 0.075 Uiso 1 1 calc R . .
C73 C 0.1079(5) 0.0975(3) 0.24181(16) 0.0508(16) Uani 1 1 d . . .
H73A H 0.0552 0.0735 0.2259 0.061 Uiso 1 1 calc R . .
H73B H 0.1097 0.1541 0.2371 0.061 Uiso 1 1 calc R . .
C74 C 0.0796(4) 0.0835(4) 0.27835(17) 0.0509(17) Uani 1 1 d . . .
H74A H 0.0118 0.1090 0.2839 0.061 Uiso 1 1 calc R . .
H74B H 0.0720 0.0270 0.2827 0.061 Uiso 1 1 calc R . .
C75 C 0.1307(5) 0.1336(4) 0.33490(17) 0.0624(19) Uani 1 1 d . . .
H75A H 0.0677 0.1674 0.3339 0.075 Uiso 1 1 calc R . .
H75B H 0.1881 0.1639 0.3461 0.075 Uiso 1 1 calc R . .
C76 C 0.1066(6) 0.0654(4) 0.35757(17) 0.0668(19) Uani 1 1 d . . .
H76A H 0.0900 0.0839 0.3817 0.080 Uiso 1 1 calc R . .
H76B H 0.0431 0.0391 0.3482 0.080 Uiso 1 1 calc R . .
C77 C 0.1575(5) -0.0695(4) 0.36684(16) 0.0554(16) Uani 1 1 d . . .
H77A H 0.1055 -0.0687 0.3863 0.066 Uiso 1 1 calc R . .
H77B H 0.2188 -0.1006 0.3747 0.066 Uiso 1 1 calc R . .
C78 C 0.1086(5) -0.1081(4) 0.33492(15) 0.0557(16) Uani 1 1 d . . .
H78A H 0.0928 -0.1630 0.3406 0.067 Uiso 1 1 calc R . .
H78B H 0.0412 -0.0819 0.3293 0.067 Uiso 1 1 calc R . .
C79 C 0.2676(5) -0.1487(3) 0.30876(16) 0.0448(15) Uani 1 1 d . . .
H79A H 0.2495 -0.2040 0.3126 0.054 Uiso 1 1 calc R . .
H79B H 0.3077 -0.1299 0.3295 0.054 Uiso 1 1 calc R . .
C80 C 0.3323(5) -0.1403(3) 0.27593(16) 0.0462(15) Uani 1 1 d . . .
H80A H 0.3858 -0.1820 0.2751 0.055 Uiso 1 1 calc R . .
H80B H 0.2862 -0.1460 0.2550 0.055 Uiso 1 1 calc R . .
C81 C 0.4641(5) -0.0667(4) 0.24848(15) 0.0453(15) Uani 1 1 d . . .
H81A H 0.4354 -0.0884 0.2263 0.054 Uiso 1 1 calc R . .
H81B H 0.5227 -0.1005 0.2563 0.054 Uiso 1 1 calc R . .
C82 C 0.5049(5) 0.0135(4) 0.24181(17) 0.0515(17) Uani 1 1 d . . .
H82A H 0.5430 0.0315 0.2631 0.062 Uiso 1 1 calc R . .
H82B H 0.5561 0.0114 0.2221 0.062 Uiso 1 1 calc R . .
C83 C 0.4678(7) 0.1477(4) 0.22818(19) 0.073(2) Uani 1 1 d . . .
H83A H 0.4196 0.1794 0.2135 0.087 Uiso 1 1 calc R . .
H83B H 0.5358 0.1432 0.2156 0.087 Uiso 1 1 calc R . .
C84 C 0.4849(6) 0.1870(4) 0.26284(18) 0.069(2) Uani 1 1 d . . .
H84A H 0.5336 0.1565 0.2778 0.083 Uiso 1 1 calc R . .
H84B H 0.5149 0.2396 0.2593 0.083 Uiso 1 1 calc R . .
C85 C 0.3818(6) 0.2201(3) 0.31375(14) 0.0516(17) Uani 1 1 d . . .
H85A H 0.3089 0.2342 0.3206 0.062 Uiso 1 1 calc R . .
H85B H 0.4255 0.2676 0.3150 0.062 Uiso 1 1 calc R . .
C86 C 0.4239(5) 0.1606(3) 0.33923(15) 0.0516(17) Uani 1 1 d . . .
H86A H 0.5017 0.1589 0.3380 0.062 Uiso 1 1 calc R . .
H86B H 0.4030 0.1741 0.3636 0.062 Uiso 1 1 calc R . .
C87 C 0.3844(5) 0.0317(3) 0.35787(14) 0.0484(15) Uani 1 1 d . . .
H87A H 0.4456 0.0430 0.3732 0.058 Uiso 1 1 calc R . .
H87B H 0.3937 -0.0211 0.3480 0.058 Uiso 1 1 calc R . .
C88 C 0.2846(5) 0.0342(4) 0.37966(14) 0.0556(16) Uani 1 1 d . . .
H88A H 0.2932 0.0002 0.4005 0.067 Uiso 1 1 calc R . .
H88B H 0.2733 0.0879 0.3882 0.067 Uiso 1 1 calc R . .
Li1 Li 0.8760(7) -0.0139(5) -0.0158(2) 0.039(2) Uani 1 1 d . . .
Li2 Li 0.3120(7) 0.0762(5) 0.2787(2) 0.036(2) Uani 1 1 d . . .

loop_
_atom_site_aniso_label
_atom_site_aniso_U_11
_atom_site_aniso_U_22
_atom_site_aniso_U_33
_atom_site_aniso_U_23
_atom_site_aniso_U_13
_atom_site_aniso_U_12
Pt1 0.02011(7) 0.02145(8) 0.01710(8) 0.00024(7) -0.00294(7) -0.00104(8)
P1 0.0236(6) 0.0224(6) 0.0198(6) 0.0003(5) -0.0028(5) -0.0010(5)
P2 0.0239(6) 0.0220(7) 0.0185(6) -0.0006(5) -0.0027(5) 0.0001(5)
P3 0.0254(6) 0.0231(7) 0.0184(6) -0.0009(5) -0.0038(5) -0.0008(5)
P4 0.0223(5) 0.0214(6) 0.0183(6) -0.0003(6) -0.0016(4) -0.0015(6)
O1 0.062(3) 0.044(3) 0.052(2) 0.011(2) 0.006(2) -0.010(2)
O2 0.069(3) 0.042(3) 0.043(2) 0.010(2) -0.008(2) 0.001(2)
O3 0.056(3) 0.045(3) 0.045(2) -0.0070(19) 0.011(2) -0.007(2)
O4 0.057(3) 0.096(4) 0.044(3) -0.029(3) 0.018(2) -0.029(3)
O5 0.049(2) 0.038(2) 0.033(2) 0.0010(17) 0.0081(17) -0.0005(18)
O6 0.0319(19) 0.035(2) 0.031(2) -0.0049(16) 0.0108(15) -0.0039(15)
O7 0.066(3) 0.047(3) 0.031(2) 0.0036(17) -0.010(2) 0.014(2)
O8 0.034(2) 0.064(3) 0.041(2) 0.000(2) -0.0020(18) -0.0015(19)
O9 0.043(2) 0.053(3) 0.040(2) 0.0052(19) -0.0032(18) 0.0068(19)
O10 0.040(2) 0.044(2) 0.035(2) -0.0063(16) 0.0092(17) 0.0003(18)
O11 0.051(3) 0.035(2) 0.043(2) -0.0063(17) -0.0017(19) -0.0045(19)
O12 0.048(2) 0.035(2) 0.032(2) -0.0061(16) -0.0051(17) -0.0045(17)
N1 0.044(3) 0.049(3) 0.031(2) -0.004(2) -0.004(2) 0.004(2)
N2 0.047(3) 0.044(3) 0.038(3) -0.001(2) -0.009(2) 0.000(2)
N3 0.066(4) 0.036(3) 0.041(3) -0.001(2) 0.020(3) -0.001(2)
N4 0.053(3) 0.064(4) 0.032(3) -0.002(2) 0.007(2) -0.002(3)
C1 0.023(2) 0.024(3) 0.018(2) -0.0016(19) -0.0005(17) -0.0002(19)
C2 0.022(2) 0.027(3) 0.016(2) 0.0047(18) 0.0010(18) -0.0005(18)
C3 0.024(2) 0.028(3) 0.016(2) 0.0007(19) 0.0008(17) -0.0023(19)
C4 0.022(2) 0.027(3) 0.014(2) 0.0040(18) -0.0020(16) 0.0012(17)
C5 0.032(3) 0.022(3) 0.019(2) -0.0051(18) -0.0012(19) -0.006(2)
C6 0.032(3) 0.040(3) 0.023(3) 0.002(2) -0.004(2) -0.007(2)
C7 0.028(3) 0.061(4) 0.040(3) -0.002(3) 0.001(3) -0.008(2)
C8 0.042(3) 0.053(4) 0.035(3) -0.004(3) 0.011(3) -0.019(3)
C9 0.055(3) 0.040(3) 0.028(3) 0.005(2) 0.010(3) -0.012(3)
C10 0.033(3) 0.033(3) 0.037(3) 0.000(2) 0.004(3) -0.006(2)
C11 0.026(2) 0.020(2) 0.022(2) 0.000(2) 0.001(2) 0.0001(17)
C12 0.032(2) 0.031(3) 0.028(3) -0.007(2) 0.000(2) -0.005(2)
C13 0.033(3) 0.040(3) 0.040(3) -0.009(2) 0.007(2) -0.001(2)
C14 0.043(3) 0.025(3) 0.034(3) -0.004(2) 0.012(2) 0.003(2)
C15 0.047(3) 0.023(3) 0.025(3) -0.002(2) 0.001(2) 0.001(2)
C16 0.031(3) 0.030(3) 0.029(3) 0.002(2) -0.007(2) 0.007(2)
C17 0.023(2) 0.028(3) 0.022(3) -0.001(2) -0.004(2) 0.001(2)
C18 0.032(3) 0.029(3) 0.025(3) -0.002(2) -0.005(2) 0.001(2)
C19 0.038(3) 0.026(3) 0.039(3) -0.010(2) -0.006(2) -0.001(2)
C20 0.042(3) 0.040(3) 0.026(3) -0.014(2) -0.003(2) 0.010(3)
C21 0.043(3) 0.037(3) 0.023(3) -0.001(2) -0.001(2) 0.004(3)
C22 0.035(3) 0.028(3) 0.027(3) -0.003(2) -0.005(2) 0.003(2)
C23 0.032(3) 0.024(3) 0.018(2) -0.0052(19) -0.003(2) 0.007(2)
C24 0.031(3) 0.028(3) 0.033(3) -0.002(2) -0.009(2) -0.003(2)
C25 0.040(3) 0.035(3) 0.048(3) -0.007(3) -0.020(3) 0.013(3)
C26 0.053(4) 0.040(3) 0.039(3) 0.007(3) -0.012(3) 0.016(3)
C27 0.047(3) 0.027(3) 0.037(3) 0.008(2) -0.003(3) 0.006(2)
C28 0.029(3) 0.027(3) 0.027(3) 0.003(2) 0.001(2) -0.001(2)
C29 0.030(2) 0.021(2) 0.014(3) 0.0054(19) -0.0009(19) 0.0004(19)
C30 0.034(3) 0.031(3) 0.026(3) 0.003(2) -0.004(2) -0.006(2)
C31 0.056(3) 0.028(3) 0.019(3) -0.005(2) -0.005(2) 0.002(2)
C32 0.045(3) 0.030(3) 0.033(3) -0.003(2) 0.005(3) 0.006(2)
C33 0.034(3) 0.042(4) 0.031(3) -0.001(3) 0.003(2) 0.006(3)
C34 0.032(2) 0.031(3) 0.030(3) 0.001(3) 0.003(3) -0.005(2)
C35 0.029(3) 0.023(2) 0.021(3) -0.0050(17) -0.0024(18) -0.0034(18)
C36 0.031(2) 0.029(3) 0.025(2) 0.000(2) -0.002(2) -0.007(2)
C37 0.047(3) 0.033(3) 0.027(3) 0.000(2) -0.003(2) -0.015(3)
C38 0.043(3) 0.045(3) 0.030(3) -0.002(3) 0.013(3) -0.014(3)
C39 0.027(2) 0.037(3) 0.042(3) -0.008(2) 0.009(2) -0.005(2)
C40 0.034(2) 0.029(3) 0.022(2) -0.002(2) 0.0023(19) -0.003(2)
C41 0.034(3) 0.023(3) 0.019(3) -0.0053(19) -0.002(2) 0.000(2)
C42 0.045(3) 0.031(3) 0.034(3) 0.004(2) -0.009(2) -0.008(2)
C43 0.066(5) 0.036(4) 0.041(3) 0.008(3) -0.022(3) -0.016(3)
C44 0.080(5) 0.028(3) 0.060(4) 0.008(3) -0.036(4) 0.008(3)
C45 0.041(3) 0.039(4) 0.058(4) -0.001(3) -0.020(3) 0.012(3)
C46 0.042(3) 0.028(3) 0.027(3) -0.002(2) -0.006(2) 0.002(2)
C47 0.021(2) 0.024(2) 0.020(2) 0.0022(17) 0.000(2) 0.003(2)
C48 0.027(2) 0.031(3) 0.026(3) -0.001(2) -0.003(2) -0.004(2)
C49 0.032(3) 0.030(3) 0.034(3) -0.004(2) -0.004(2) 0.000(2)
C50 0.038(3) 0.045(4) 0.026(3) -0.014(2) -0.007(2) 0.000(3)
C51 0.037(3) 0.039(3) 0.020(3) -0.007(2) -0.002(2) 0.004(2)
C52 0.028(2) 0.026(3) 0.026(2) -0.0047(18) -0.002(2) 0.003(2)
C53 0.035(3) 0.064(4) 0.068(4) -0.007(3) 0.007(3) -0.008(3)
C54 0.057(4) 0.069(5) 0.053(4) -0.011(3) 0.013(3) -0.020(4)
C55 0.099(6) 0.046(4) 0.039(4) 0.017(3) 0.019(4) -0.009(4)
C56 0.084(5) 0.077(6) 0.040(4) 0.022(3) 0.013(4) 0.017(4)
C57 0.067(4) 0.054(4) 0.063(4) 0.006(4) -0.015(3) 0.017(4)
C58 0.070(4) 0.074(6) 0.048(4) 0.002(4) -0.032(3) 0.008(4)
C59 0.069(5) 0.069(5) 0.040(4) -0.004(3) -0.010(3) -0.010(4)
C60 0.054(4) 0.056(4) 0.049(4) -0.008(3) 0.002(3) -0.012(3)
C61 0.059(4) 0.109(6) 0.043(4) -0.021(4) 0.019(4) -0.018(5)
C62 0.068(6) 0.157(10) 0.077(6) -0.034(6) 0.034(5) -0.042(6)
C63 0.051(4) 0.048(5) 0.109(7) -0.010(4) 0.003(4) -0.005(3)
C64 0.059(4) 0.053(4) 0.049(4) 0.011(3) -0.007(3) 0.009(3)
C65 0.049(4) 0.080(6) 0.044(4) -0.015(3) -0.012(3) -0.002(3)
C66 0.056(3) 0.074(5) 0.021(3) -0.003(3) -0.005(3) -0.019(4)
C67 0.054(4) 0.040(4) 0.043(3) -0.006(3) 0.008(3) 0.006(3)
C68 0.040(3) 0.054(4) 0.038(3) -0.004(3) 0.013(2) 0.004(3)
C69 0.038(3) 0.037(3) 0.041(3) 0.001(3) 0.011(3) -0.007(3)
C70 0.036(3) 0.052(4) 0.054(4) -0.006(3) 0.001(3) -0.009(3)
C71 0.104(5) 0.049(4) 0.025(3) 0.002(3) 0.006(3) 0.003(4)
C72 0.108(6) 0.048(4) 0.033(4) 0.001(3) -0.016(4) 0.000(4)
C73 0.049(4) 0.042(3) 0.062(4) 0.016(3) -0.032(3) -0.015(3)
C74 0.031(3) 0.048(4) 0.075(5) -0.007(3) -0.009(3) -0.003(3)
C75 0.054(4) 0.077(5) 0.056(4) -0.011(4) 0.011(3) 0.022(4)
C76 0.059(4) 0.088(6) 0.053(4) -0.005(4) 0.014(4) 0.007(4)
C77 0.065(4) 0.064(4) 0.038(3) 0.002(3) 0.010(3) -0.011(3)
C78 0.052(4) 0.073(5) 0.043(4) 0.008(3) 0.007(3) -0.003(4)
C79 0.051(4) 0.024(3) 0.059(4) -0.007(3) -0.003(3) -0.002(3)
C80 0.052(4) 0.038(4) 0.049(4) -0.015(3) -0.006(3) 0.001(3)
C81 0.042(3) 0.054(4) 0.040(3) -0.009(3) 0.011(3) 0.012(3)
C82 0.041(3) 0.054(4) 0.060(4) -0.009(3) 0.025(3) 0.004(3)
C83 0.093(6) 0.060(5) 0.065(5) 0.006(4) 0.046(4) -0.017(4)
C84 0.073(5) 0.068(5) 0.066(5) -0.005(4) 0.013(4) -0.051(4)
C85 0.085(5) 0.034(3) 0.035(3) -0.010(2) -0.007(3) -0.003(3)
C86 0.061(4) 0.052(4) 0.042(4) -0.009(3) -0.012(3) -0.012(3)
C87 0.060(4) 0.038(3) 0.047(3) -0.001(3) -0.014(3) 0.006(3)
C88 0.076(4) 0.062(4) 0.029(3) -0.001(3) 0.002(3) -0.011(4)
Li1 0.044(6) 0.044(6) 0.028(5) 0.006(4) 0.001(4) -0.007(4)
Li2 0.034(5) 0.045(6) 0.029(5) -0.010(4) 0.002(4) -0.002(4)

loop_
_atom_type_symbol
_atom_type_description
_atom_type_scat_dispersion_real
_atom_type_scat_dispersion_imag
_atom_type_scat_source
C C 0.0033 0.0016 'International Tables Vol C Tables 4.2.6.8 and 6.1.1.4'
H H 0.0000 0.0000 'International Tables Vol C Tables 4.2.6.8 and 6.1.1.4'
N N 0.0061 0.0033 'International Tables Vol C Tables 4.2.6.8 and 6.1.1.4'
O O 0.0106 0.0060 'International Tables Vol C Tables 4.2.6.8 and 6.1.1.4'
Li Li -0.0003 0.0001 'International Tables Vol C Tables 4.2.6.8 and 6.1.1.4'
P P 0.1023 0.0942 'International Tables Vol C Tables 4.2.6.8 and 6.1.1.4'
Pt Pt -1.7033 8.3905 'International Tables Vol C Tables 4.2.6.8 and 6.1.1.4'

loop_
_geom_angle_atom_site_label_1
_geom_angle_atom_site_label_2
_geom_angle_atom_site_label_3
_geom_angle
_geom_angle_site_symmetry_1
_geom_angle_site_symmetry_3
_geom_angle_publ_flag
P2 Pt1 P3 178.71(5) . . ?
P2 Pt1 P1 86.26(4) . . ?
P3 Pt1 P1 94.17(4) . . ?
P2 Pt1 P4 93.02(4) . . ?
P3 Pt1 P4 86.57(4) . . ?
P1 Pt1 P4 178.76(4) . . ?
C5 P1 C1 100.1(2) . . ?
C5 P1 Pt1 106.91(14) . . ?
C1 P1 Pt1 105.35(15) . . ?
C2 P2 C11 104.0(2) . . ?
C2 P2 Pt1 107.90(15) . . ?
C11 P2 Pt1 113.17(16) . . ?
C3 P3 C29 103.7(2) . . ?
C3 P3 Pt1 107.63(16) . . ?
C29 P3 Pt1 113.85(15) . . ?
C35 P4 C4 100.1(2) . . ?
C35 P4 Pt1 106.17(14) . . ?
C4 P4 Pt1 105.24(15) . . ?
C55 O1 C54 114.5(5) . . ?
C55 O1 Li1 112.4(5) . . ?
C54 O1 Li1 108.9(4) . . ?
C56 O2 C57 113.5(5) . . ?
C56 O2 Li1 114.4(5) . . ?
C57 O2 Li1 126.4(5) . . ?
C61 O3 C60 114.1(5) . . ?
C63 O4 C62 106.7(6) . . ?
C63 O4 Li1 109.5(4) . . ?
C62 O4 Li1 138.6(6) . . ?
C66 O5 C67 113.4(4) . . ?
C66 O5 Li1 108.9(4) . . ?
C67 O5 Li1 107.0(4) . . ?
C68 O6 C69 112.7(4) . . ?
C68 O6 Li1 117.9(4) . . ?
C69 O6 Li1 129.5(4) . . ?
C72 O7 C73 114.5(5) . . ?
C72 O7 Li2 113.0(5) . . ?
C73 O7 Li2 113.8(4) . . ?
C74 O8 C75 114.9(5) . . ?
C74 O8 Li2 108.5(4) . . ?
C75 O8 Li2 130.8(4) . . ?
C79 O9 C78 112.7(5) . . ?
C81 O10 C80 109.9(4) . . ?
C81 O10 Li2 107.3(4) . . ?
C80 O10 Li2 132.2(4) . . ?
C85 O11 C84 114.8(5) . . ?
C85 O11 Li2 108.6(4) . . ?
C84 O11 Li2 108.4(4) . . ?
C86 O12 C87 112.7(4) . . ?
C86 O12 Li2 117.9(4) . . ?
C87 O12 Li2 129.2(4) . . ?
C64 N1 C65 111.1(5) . . ?
C64 N1 C53 113.3(5) . . ?
C65 N1 C53 111.1(5) . . ?
C64 N1 Li1 108.2(4) . . ?
C65 N1 Li1 106.3(4) . . ?
C53 N1 Li1 106.4(4) . . ?
C58 N2 C59 111.2(5) . . ?
C58 N2 C70 113.2(5) . . ?
C59 N2 C70 114.1(5) . . ?
C83 N3 C82 111.0(6) . . ?
C83 N3 C71 109.9(5) . . ?
C82 N3 C71 114.2(5) . . ?
C83 N3 Li2 107.7(4) . . ?
C82 N3 Li2 107.7(4) . . ?
C71 N3 Li2 106.1(4) . . ?
C77 N4 C76 114.2(5) . . ?
C77 N4 C88 114.8(5) . . ?
C76 N4 C88 115.6(5) . . ?
C2 C1 C17 124.6(4) . . ?
C2 C1 P1 119.3(3) . . ?
C17 C1 P1 115.6(3) . . ?
C1 C2 C23 123.1(4) . . ?
C1 C2 P2 118.8(3) . . ?
C23 C2 P2 117.3(3) . . ?
C4 C3 C41 122.0(4) . . ?
C4 C3 P3 119.3(3) . . ?
C41 C3 P3 117.9(3) . . ?
C3 C4 C47 125.3(4) . . ?
C3 C4 P4 119.0(3) . . ?
C47 C4 P4 115.3(3) . . ?
C6 C5 C10 116.0(4) . . ?
C6 C5 P1 125.3(4) . . ?
C10 C5 P1 118.5(4) . . ?
C7 C6 C5 122.4(5) . . ?
C7 C6 H6 118.8 . . ?
C5 C6 H6 118.8 . . ?
C6 C7 C8 120.3(5) . . ?
C6 C7 H7 119.9 . . ?
C8 C7 H7 119.9 . . ?
C9 C8 C7 119.0(5) . . ?
C9 C8 H8 120.5 . . ?
C7 C8 H8 120.5 . . ?
C8 C9 C10 121.4(5) . . ?
C8 C9 H9 119.3 . . ?
C10 C9 H9 119.3 . . ?
C9 C10 C5 121.0(5) . . ?
C9 C10 H10 119.5 . . ?
C5 C10 H10 119.5 . . ?
C16 C11 C12 116.9(4) . . ?
C16 C11 P2 118.7(3) . . ?
C12 C11 P2 124.3(4) . . ?
C13 C12 C11 121.7(5) . . ?
C13 C12 H12 119.2 . . ?
C11 C12 H12 119.2 . . ?
C12 C13 C14 120.5(5) . . ?
C12 C13 H13 119.7 . . ?
C14 C13 H13 119.7 . . ?
C15 C14 C13 119.6(5) . . ?
C15 C14 H14 120.2 . . ?
C13 C14 H14 120.2 . . ?
C14 C15 C16 119.5(5) . . ?
C14 C15 H15 120.2 . . ?
C16 C15 H15 120.2 . . ?
C11 C16 C15 121.7(5) . . ?
C11 C16 H16 119.1 . . ?
C15 C16 H16 119.1 . . ?
C18 C17 C22 116.9(4) . . ?
C18 C17 C1 121.4(4) . . ?
C22 C17 C1 121.3(4) . . ?
C17 C18 C19 121.5(5) . . ?
C17 C18 H18 119.2 . . ?
C19 C18 H18 119.2 . . ?
C20 C19 C18 120.0(5) . . ?
C20 C19 H19 120.0 . . ?
C18 C19 H19 120.0 . . ?
C21 C20 C19 119.2(5) . . ?
C21 C20 H20 120.4 . . ?
C19 C20 H20 120.4 . . ?
C20 C21 C22 120.9(5) . . ?
C20 C21 H21 119.6 . . ?
C22 C21 H21 119.6 . . ?
C21 C22 C17 121.5(5) . . ?
C21 C22 H22 119.2 . . ?
C17 C22 H22 119.2 . . ?
C24 C23 C28 116.8(4) . . ?
C24 C23 C2 120.5(4) . . ?
C28 C23 C2 122.7(4) . . ?
C25 C24 C23 121.9(5) . . ?
C25 C24 H24 119.1 . . ?
C23 C24 H24 119.1 . . ?
C26 C25 C24 119.5(5) . . ?
C26 C25 H25 120.2 . . ?
C24 C25 H25 120.2 . . ?
C27 C26 C25 119.8(5) . . ?
C27 C26 H26 120.1 . . ?
C25 C26 H26 120.1 . . ?
C26 C27 C28 120.9(5) . . ?
C26 C27 H27 119.6 . . ?
C28 C27 H27 119.6 . . ?
C27 C28 C23 121.0(5) . . ?
C27 C28 H28 119.5 . . ?
C23 C28 H28 119.5 . . ?
C34 C29 C30 116.5(5) . . ?
C34 C29 P3 125.1(4) . . ?
C30 C29 P3 118.3(4) . . ?
C31 C30 C29 121.7(5) . . ?
C31 C30 H30 119.1 . . ?
C29 C30 H30 119.1 . . ?
C32 C31 C30 119.8(5) . . ?
C32 C31 H31 120.1 . . ?
C30 C31 H31 120.1 . . ?
C31 C32 C33 120.1(5) . . ?
C31 C32 H32 119.9 . . ?
C33 C32 H32 119.9 . . ?
C32 C33 C34 120.3(5) . . ?
C32 C33 H33 119.8 . . ?
C34 C33 H33 119.8 . . ?
C33 C34 C29 121.5(5) . . ?
C33 C34 H34 119.2 . . ?
C29 C34 H34 119.2 . . ?
C40 C35 C36 116.2(4) . . ?
C40 C35 P4 125.8(4) . . ?
C36 C35 P4 118.0(3) . . ?
C37 C36 C35 121.7(5) . . ?
C37 C36 H36 119.2 . . ?
C35 C36 H36 119.2 . . ?
C36 C37 C38 120.9(5) . . ?
C36 C37 H37 119.5 . . ?
C38 C37 H37 119.5 . . ?
C39 C38 C37 118.8(5) . . ?
C39 C38 H38 120.6 . . ?
C37 C38 H38 120.6 . . ?
C38 C39 C40 120.5(5) . . ?
C38 C39 H39 119.7 . . ?
C40 C39 H39 119.7 . . ?
C39 C40 C35 121.9(5) . . ?
C39 C40 H40 119.0 . . ?
C35 C40 H40 119.0 . . ?
C46 C41 C42 117.7(5) . . ?
C46 C41 C3 120.5(4) . . ?
C42 C41 C3 121.7(4) . . ?
C43 C42 C41 121.2(5) . . ?
C43 C42 H42 119.4 . . ?
C41 C42 H42 119.4 . . ?
C44 C43 C42 119.4(6) . . ?
C44 C43 H43 120.3 . . ?
C42 C43 H43 120.3 . . ?
C45 C44 C43 120.3(6) . . ?
C45 C44 H44 119.9 . . ?
C43 C44 H44 119.9 . . ?
C44 C45 C46 120.0(6) . . ?
C44 C45 H45 120.0 . . ?
C46 C45 H45 120.0 . . ?
C41 C46 C45 121.3(5) . . ?
C41 C46 H46 119.4 . . ?
C45 C46 H46 119.4 . . ?
C48 C47 C52 117.3(4) . . ?
C48 C47 C4 120.1(4) . . ?
C52 C47 C4 122.4(4) . . ?
C47 C48 C49 121.8(5) . . ?
C47 C48 H48 119.1 . . ?
C49 C48 H48 119.1 . . ?
C50 C49 C48 119.7(5) . . ?
C50 C49 H49 120.2 . . ?
C48 C49 H49 120.2 . . ?
C51 C50 C49 119.2(5) . . ?
C51 C50 H50 120.4 . . ?
C49 C50 H50 120.4 . . ?
C50 C51 C52 121.3(5) . . ?
C50 C51 H51 119.3 . . ?
C52 C51 H51 119.3 . . ?
C51 C52 C47 120.8(4) . . ?
C51 C52 H52 119.6 . . ?
C47 C52 H52 119.6 . . ?
C54 C53 N1 111.3(5) . . ?
C54 C53 H53A 109.4 . . ?
N1 C53 H53A 109.4 . . ?
C54 C53 H53B 109.4 . . ?
N1 C53 H53B 109.4 . . ?
H53A C53 H53B 108.0 . . ?
O1 C54 C53 109.1(5) . . ?
O1 C54 H54A 109.9 . . ?
C53 C54 H54A 109.9 . . ?
O1 C54 H54B 109.9 . . ?
C53 C54 H54B 109.9 . . ?
H54A C54 H54B 108.3 . . ?
O1 C55 C56 108.0(6) . . ?
O1 C55 H55A 110.1 . . ?
C56 C55 H55A 110.1 . . ?
O1 C55 H55B 110.1 . . ?
C56 C55 H55B 110.1 . . ?
H55A C55 H55B 108.4 . . ?
O2 C56 C55 106.1(5) . . ?
O2 C56 H56A 110.5 . . ?
C55 C56 H56A 110.5 . . ?
O2 C56 H56B 110.5 . . ?
C55 C56 H56B 110.5 . . ?
H56A C56 H56B 108.7 . . ?
O2 C57 C58 113.9(6) . . ?
O2 C57 H57A 108.8 . . ?
C58 C57 H57A 108.8 . . ?
O2 C57 H57B 108.8 . . ?
C58 C57 H57B 108.8 . . ?
H57A C57 H57B 107.7 . . ?
N2 C58 C57 114.2(5) . . ?
N2 C58 H58A 108.7 . . ?
C57 C58 H58A 108.7 . . ?
N2 C58 H58B 108.7 . . ?
C57 C58 H58B 108.7 . . ?
H58A C58 H58B 107.6 . . ?
N2 C59 C60 114.6(5) . . ?
N2 C59 H59A 108.6 . . ?
C60 C59 H59A 108.6 . . ?
N2 C59 H59B 108.6 . . ?
C60 C59 H59B 108.6 . . ?
H59A C59 H59B 107.6 . . ?
O3 C60 C59 115.3(5) . . ?
O3 C60 H60A 108.5 . . ?
C59 C60 H60A 108.5 . . ?
O3 C60 H60B 108.5 . . ?
C59 C60 H60B 108.5 . . ?
H60A C60 H60B 107.5 . . ?
C62 C61 O3 109.1(6) . . ?
C62 C61 H61A 109.9 . . ?
O3 C61 H61A 109.9 . . ?
C62 C61 H61B 109.9 . . ?
O3 C61 H61B 109.9 . . ?
H61A C61 H61B 108.3 . . ?
C61 C62 O4 112.9(8) . . ?
C61 C62 H62A 109.0 . . ?
O4 C62 H62A 109.0 . . ?
C61 C62 H62B 109.0 . . ?
O4 C62 H62B 109.0 . . ?
H62A C62 H62B 107.8 . . ?
O4 C63 C64 110.2(6) . . ?
O4 C63 H63A 109.6 . . ?
C64 C63 H63A 109.6 . . ?
O4 C63 H63B 109.6 . . ?
C64 C63 H63B 109.6 . . ?
H63A C63 H63B 108.1 . . ?
N1 C64 C63 114.4(5) . . ?
N1 C64 H64A 108.7 . . ?
C63 C64 H64A 108.7 . . ?
N1 C64 H64B 108.7 . . ?
C63 C64 H64B 108.7 . . ?
H64A C64 H64B 107.6 . . ?
C66 C65 N1 112.0(5) . . ?
C66 C65 H65A 109.2 . . ?
N1 C65 H65A 109.2 . . ?
C66 C65 H65B 109.2 . . ?
N1 C65 H65B 109.2 . . ?
H65A C65 H65B 107.9 . . ?
O5 C66 C65 107.6(4) . . ?
O5 C66 H66A 110.2 . . ?
C65 C66 H66A 110.2 . . ?
O5 C66 H66B 110.2 . . ?
C65 C66 H66B 110.2 . . ?
H66A C66 H66B 108.5 . . ?
O5 C67 C68 110.8(5) . . ?
O5 C67 H67A 109.5 . . ?
C68 C67 H67A 109.5 . . ?
O5 C67 H67B 109.5 . . ?
C68 C67 H67B 109.5 . . ?
H67A C67 H67B 108.1 . . ?
O6 C68 C67 108.6(4) . . ?
O6 C68 H68A 110.0 . . ?
C67 C68 H68A 110.0 . . ?
O6 C68 H68B 110.0 . . ?
C67 C68 H68B 110.0 . . ?
H68A C68 H68B 108.4 . . ?
O6 C69 C70 109.4(5) . . ?
O6 C69 H69A 109.8 . . ?
C70 C69 H69A 109.8 . . ?
O6 C69 H69B 109.8 . . ?
C70 C69 H69B 109.8 . . ?
H69A C69 H69B 108.2 . . ?
N2 C70 C69 112.1(4) . . ?
N2 C70 H70A 109.2 . . ?
C69 C70 H70A 109.2 . . ?
N2 C70 H70B 109.2 . . ?
C69 C70 H70B 109.2 . . ?
H70A C70 H70B 107.9 . . ?
C72 C71 N3 110.7(5) . . ?
C72 C71 H71A 109.5 . . ?
N3 C71 H71A 109.5 . . ?
C72 C71 H71B 109.5 . . ?
N3 C71 H71B 109.5 . . ?
H71A C71 H71B 108.1 . . ?
O7 C72 C71 107.7(5) . . ?
O7 C72 H72A 110.2 . . ?
C71 C72 H72A 110.2 . . ?
O7 C72 H72B 110.2 . . ?
C71 C72 H72B 110.2 . . ?
H72A C72 H72B 108.5 . . ?
O7 C73 C74 108.1(5) . . ?
O7 C73 H73A 110.1 . . ?
C74 C73 H73A 110.1 . . ?
O7 C73 H73B 110.1 . . ?
C74 C73 H73B 110.1 . . ?
H73A C73 H73B 108.4 . . ?
O8 C74 C73 107.6(5) . . ?
O8 C74 H74A 110.2 . . ?
C73 C74 H74A 110.2 . . ?
O8 C74 H74B 110.2 . . ?
C73 C74 H74B 110.2 . . ?
H74A C74 H74B 108.5 . . ?
O8 C75 C76 114.4(6) . . ?
O8 C75 H75A 108.7 . . ?
C76 C75 H75A 108.7 . . ?
O8 C75 H75B 108.7 . . ?
C76 C75 H75B 108.7 . . ?
H75A C75 H75B 107.6 . . ?
N4 C76 C75 113.8(6) . . ?
N4 C76 H76A 108.8 . . ?
C75 C76 H76A 108.8 . . ?
N4 C76 H76B 108.8 . . ?
C75 C76 H76B 108.8 . . ?
H76A C76 H76B 107.7 . . ?
N4 C77 C78 112.6(5) . . ?
N4 C77 H77A 109.1 . . ?
C78 C77 H77A 109.1 . . ?
N4 C77 H77B 109.1 . . ?
C78 C77 H77B 109.1 . . ?
H77A C77 H77B 107.8 . . ?
O9 C78 C77 112.2(5) . . ?
O9 C78 H78A 109.2 . . ?
C77 C78 H78A 109.2 . . ?
O9 C78 H78B 109.2 . . ?
C77 C78 H78B 109.2 . . ?
H78A C78 H78B 107.9 . . ?
O9 C79 C80 107.9(5) . . ?
O9 C79 H79A 110.1 . . ?
C80 C79 H79A 110.1 . . ?
O9 C79 H79B 110.1 . . ?
C80 C79 H79B 110.1 . . ?
H79A C79 H79B 108.4 . . ?
O10 C80 C79 111.3(4) . . ?
O10 C80 H80A 109.4 . . ?
C79 C80 H80A 109.4 . . ?
O10 C80 H80B 109.4 . . ?
C79 C80 H80B 109.4 . . ?
H80A C80 H80B 108.0 . . ?
O10 C81 C82 111.0(4) . . ?
O10 C81 H81A 109.4 . . ?
C82 C81 H81A 109.4 . . ?
O10 C81 H81B 109.4 . . ?
C82 C81 H81B 109.4 . . ?
H81A C81 H81B 108.0 . . ?
N3 C82 C81 114.0(5) . . ?
N3 C82 H82A 108.7 . . ?
C81 C82 H82A 108.7 . . ?
N3 C82 H82B 108.7 . . ?
C81 C82 H82B 108.7 . . ?
H82A C82 H82B 107.6 . . ?
N3 C83 C84 111.0(5) . . ?
N3 C83 H83A 109.4 . . ?
C84 C83 H83A 109.4 . . ?
N3 C83 H83B 109.4 . . ?
C84 C83 H83B 109.4 . . ?
H83A C83 H83B 108.0 . . ?
O11 C84 C83 105.4(5) . . ?
O11 C84 H84A 110.7 . . ?
C83 C84 H84A 110.7 . . ?
O11 C84 H84B 110.7 . . ?
C83 C84 H84B 110.7 . . ?
H84A C84 H84B 108.8 . . ?
O11 C85 C86 111.4(5) . . ?
O11 C85 H85A 109.3 . . ?
C86 C85 H85A 109.3 . . ?
O11 C85 H85B 109.3 . . ?
C86 C85 H85B 109.3 . . ?
H85A C85 H85B 108.0 . . ?
O12 C86 C85 107.7(4) . . ?
O12 C86 H86A 110.2 . . ?
C85 C86 H86A 110.2 . . ?
O12 C86 H86B 110.2 . . ?
C85 C86 H86B 110.2 . . ?
H86A C86 H86B 108.5 . . ?
O12 C87 C88 111.2(5) . . ?
O12 C87 H87A 109.4 . . ?
C88 C87 H87A 109.4 . . ?
O12 C87 H87B 109.4 . . ?
C88 C87 H87B 109.4 . . ?
H87A C87 H87B 108.0 . . ?
N4 C88 C87 112.5(4) . . ?
N4 C88 H88A 109.1 . . ?
C87 C88 H88A 109.1 . . ?
N4 C88 H88B 109.1 . . ?
C87 C88 H88B 109.1 . . ?
H88A C88 H88B 107.8 . . ?
O6 Li1 O2 93.0(4) . . ?
O6 Li1 O1 164.2(5) . . ?
O2 Li1 O1 75.2(3) . . ?
O6 Li1 O5 77.8(3) . . ?
O2 Li1 O5 100.4(4) . . ?
O1 Li1 O5 114.2(4) . . ?
O6 Li1 N1 114.7(4) . . ?
O2 Li1 N1 150.9(5) . . ?
O1 Li1 N1 78.9(3) . . ?
O5 Li1 N1 78.4(3) . . ?
O6 Li1 O4 88.9(3) . . ?
O2 Li1 O4 122.1(4) . . ?
O1 Li1 O4 88.7(4) . . ?
O5 Li1 O4 136.2(4) . . ?
N1 Li1 O4 69.7(3) . . ?
O7 Li2 O12 165.4(5) . . ?
O7 Li2 O8 76.1(3) . . ?
O12 Li2 O8 90.1(3) . . ?
O7 Li2 O11 110.1(4) . . ?
O12 Li2 O11 75.4(3) . . ?
O8 Li2 O11 94.6(4) . . ?
O7 Li2 N3 78.0(3) . . ?
O12 Li2 N3 116.6(4) . . ?
O8 Li2 N3 148.5(5) . . ?
O11 Li2 N3 77.7(3) . . ?
O7 Li2 O10 95.0(3) . . ?
O12 Li2 O10 89.5(4) . . ?
O8 Li2 O10 127.7(4) . . ?
O11 Li2 O10 135.4(4) . . ?
N3 Li2 O10 72.1(3) . . ?

loop_
_geom_bond_atom_site_label_1
_geom_bond_atom_site_label_2
_geom_bond_distance
_geom_bond_site_symmetry_2
_geom_bond_publ_flag
Pt1 P2 2.3145(12) . ?
Pt1 P3 2.3187(12) . ?
Pt1 P1 2.3468(12) . ?
Pt1 P4 2.3491(12) . ?
P1 C5 1.839(5) . ?
P1 C1 1.862(5) . ?
P2 C2 1.826(5) . ?
P2 C11 1.840(5) . ?
P3 C3 1.807(5) . ?
P3 C29 1.833(5) . ?
P4 C35 1.846(4) . ?
P4 C4 1.858(4) . ?
O1 C55 1.407(8) . ?
O1 C54 1.421(7) . ?
O1 Li1 2.141(9) . ?
O2 C56 1.393(7) . ?
O2 C57 1.438(7) . ?
O2 Li1 2.135(10) . ?
O3 C61 1.420(8) . ?
O3 C60 1.427(7) . ?
O4 C63 1.396(8) . ?
O4 C62 1.449(9) . ?
O4 Li1 2.638(11) . ?
O5 C66 1.417(6) . ?
O5 C67 1.430(6) . ?
O5 Li1 2.154(10) . ?
O6 C68 1.427(6) . ?
O6 C69 1.427(6) . ?
O6 Li1 2.040(9) . ?
O7 C72 1.407(7) . ?
O7 C73 1.409(8) . ?
O7 Li2 2.104(9) . ?
O8 C74 1.423(7) . ?
O8 C75 1.424(7) . ?
O8 Li2 2.175(10) . ?
O9 C79 1.386(7) . ?
O9 C78 1.442(7) . ?
O10 C81 1.423(6) . ?
O10 C80 1.437(7) . ?
O10 Li2 2.617(10) . ?
O11 C85 1.405(6) . ?
O11 C84 1.443(8) . ?
O11 Li2 2.180(10) . ?
O12 C86 1.426(6) . ?
O12 C87 1.435(6) . ?
O12 Li2 2.125(9) . ?
N1 C64 1.462(8) . ?
N1 C65 1.471(7) . ?
N1 C53 1.479(7) . ?
N1 Li1 2.237(10) . ?
N2 C58 1.453(8) . ?
N2 C59 1.458(7) . ?
N2 C70 1.476(7) . ?
N3 C83 1.461(8) . ?
N3 C82 1.468(8) . ?
N3 C71 1.506(8) . ?
N3 Li2 2.230(10) . ?
N4 C77 1.450(7) . ?
N4 C76 1.453(8) . ?
N4 C88 1.465(7) . ?
C1 C2 1.357(6) . ?
C1 C17 1.495(6) . ?
C2 C23 1.482(6) . ?
C3 C4 1.374(7) . ?
C3 C41 1.487(6) . ?
C4 C47 1.496(6) . ?
C5 C6 1.407(7) . ?
C5 C10 1.408(7) . ?
C6 C7 1.380(7) . ?
C6 H6 0.9500 . ?
C7 C8 1.381(8) . ?
C7 H7 0.9500 . ?
C8 C9 1.369(8) . ?
C8 H8 0.9500 . ?
C9 C10 1.392(7) . ?
C9 H9 0.9500 . ?
C10 H10 0.9500 . ?
C11 C16 1.391(7) . ?
C11 C12 1.401(6) . ?
C12 C13 1.377(7) . ?
C12 H12 0.9500 . ?
C13 C14 1.387(7) . ?
C13 H13 0.9500 . ?
C14 C15 1.374(7) . ?
C14 H14 0.9500 . ?
C15 C16 1.409(7) . ?
C15 H15 0.9500 . ?
C16 H16 0.9500 . ?
C17 C18 1.371(7) . ?
C17 C22 1.411(7) . ?
C18 C19 1.404(7) . ?
C18 H18 0.9500 . ?
C19 C20 1.385(7) . ?
C19 H19 0.9500 . ?
C20 C21 1.360(7) . ?
C20 H20 0.9500 . ?
C21 C22 1.378(7) . ?
C21 H21 0.9500 . ?
C22 H22 0.9500 . ?
C23 C24 1.396(7) . ?
C23 C28 1.398(7) . ?
C24 C25 1.384(7) . ?
C24 H24 0.9500 . ?
C25 C26 1.375(8) . ?
C25 H25 0.9500 . ?
C26 C27 1.368(8) . ?
C26 H26 0.9500 . ?
C27 C28 1.377(7) . ?
C27 H27 0.9500 . ?
C28 H28 0.9500 . ?
C29 C34 1.400(6) . ?
C29 C30 1.404(7) . ?
C30 C31 1.398(7) . ?
C30 H30 0.9500 . ?
C31 C32 1.366(7) . ?
C31 H31 0.9500 . ?
C32 C33 1.378(8) . ?
C32 H32 0.9500 . ?
C33 C34 1.388(7) . ?
C33 H33 0.9500 . ?
C34 H34 0.9500 . ?
C35 C40 1.392(6) . ?
C35 C36 1.412(6) . ?
C36 C37 1.374(7) . ?
C36 H36 0.9500 . ?
C37 C38 1.382(8) . ?
C37 H37 0.9500 . ?
C38 C39 1.376(7) . ?
C38 H38 0.9500 . ?
C39 C40 1.392(6) . ?
C39 H39 0.9500 . ?
C40 H40 0.9500 . ?
C41 C46 1.386(7) . ?
C41 C42 1.392(7) . ?
C42 C43 1.391(8) . ?
C42 H42 0.9500 . ?
C43 C44 1.381(9) . ?
C43 H43 0.9500 . ?
C44 C45 1.368(9) . ?
C44 H44 0.9500 . ?
C45 C46 1.387(7) . ?
C45 H45 0.9500 . ?
C46 H46 0.9500 . ?
C47 C48 1.389(6) . ?
C47 C52 1.397(6) . ?
C48 C49 1.399(7) . ?
C48 H48 0.9500 . ?
C49 C50 1.383(7) . ?
C49 H49 0.9500 . ?
C50 C51 1.372(7) . ?
C50 H50 0.9500 . ?
C51 C52 1.387(6) . ?
C51 H51 0.9500 . ?
C52 H52 0.9500 . ?
C53 C54 1.465(9) . ?
C53 H53A 0.9900 . ?
C53 H53B 0.9900 . ?
C54 H54A 0.9900 . ?
C54 H54B 0.9900 . ?
C55 C56 1.492(10) . ?
C55 H55A 0.9900 . ?
C55 H55B 0.9900 . ?
C56 H56A 0.9900 . ?
C56 H56B 0.9900 . ?
C57 C58 1.497(9) . ?
C57 H57A 0.9900 . ?
C57 H57B 0.9900 . ?
C58 H58A 0.9900 . ?
C58 H58B 0.9900 . ?
C59 C60 1.504(9) . ?
C59 H59A 0.9900 . ?
C59 H59B 0.9900 . ?
C60 H60A 0.9900 . ?
C60 H60B 0.9900 . ?
C61 C62 1.381(10) . ?
C61 H61A 0.9900 . ?
C61 H61B 0.9900 . ?
C62 H62A 0.9900 . ?
C62 H62B 0.9900 . ?
C63 C64 1.485(9) . ?
C63 H63A 0.9900 . ?
C63 H63B 0.9900 . ?
C64 H64A 0.9900 . ?
C64 H64B 0.9900 . ?
C65 C66 1.469(8) . ?
C65 H65A 0.9900 . ?
C65 H65B 0.9900 . ?
C66 H66A 0.9900 . ?
C66 H66B 0.9900 . ?
C67 C68 1.503(8) . ?
C67 H67A 0.9900 . ?
C67 H67B 0.9900 . ?
C68 H68A 0.9900 . ?
C68 H68B 0.9900 . ?
C69 C70 1.525(8) . ?
C69 H69A 0.9900 . ?
C69 H69B 0.9900 . ?
C70 H70A 0.9900 . ?
C70 H70B 0.9900 . ?
C71 C72 1.452(9) . ?
C71 H71A 0.9900 . ?
C71 H71B 0.9900 . ?
C72 H72A 0.9900 . ?
C72 H72B 0.9900 . ?
C73 C74 1.450(8) . ?
C73 H73A 0.9900 . ?
C73 H73B 0.9900 . ?
C74 H74A 0.9900 . ?
C74 H74B 0.9900 . ?
C75 C76 1.488(9) . ?
C75 H75A 0.9900 . ?
C75 H75B 0.9900 . ?
C76 H76A 0.9900 . ?
C76 H76B 0.9900 . ?
C77 C78 1.513(9) . ?
C77 H77A 0.9900 . ?
C77 H77B 0.9900 . ?
C78 H78A 0.9900 . ?
C78 H78B 0.9900 . ?
C79 C80 1.498(8) . ?
C79 H79A 0.9900 . ?
C79 H79B 0.9900 . ?
C80 H80A 0.9900 . ?
C80 H80B 0.9900 . ?
C81 C82 1.496(8) . ?
C81 H81A 0.9900 . ?
C81 H81B 0.9900 . ?
C82 H82A 0.9900 . ?
C82 H82B 0.9900 . ?
C83 C84 1.494(9) . ?
C83 H83A 0.9900 . ?
C83 H83B 0.9900 . ?
C84 H84A 0.9900 . ?
C84 H84B 0.9900 . ?
C85 C86 1.505(8) . ?
C85 H85A 0.9900 . ?
C85 H85B 0.9900 . ?
C86 H86A 0.9900 . ?
C86 H86B 0.9900 . ?
C87 C88 1.512(8) . ?
C87 H87A 0.9900 . ?
C87 H87B 0.9900 . ?
C88 H88A 0.9900 . ?
C88 H88B 0.9900 . ?
